data_7054474
loop_
_publ_author_name
'Fischer, Dennis'
'Klap\"otke, Thomas M.'
'Reymann, Marius'
'Stierstorfer, J\"org'
'V\"olkl, Maurus B. R.'

_publ_section_title
;
 Energetic alliance of tetrazole-1-oxides and 1,2,5-oxadiazoles
;
_journal_issue 3
_journal_name_full 'New J. Chem.'
_journal_page_first 1619
_journal_paper_doi 10.1039/C4NJ01351D
_journal_volume 39
_journal_year 2015
_chemical_formula_moiety 'C4 H6 N6 O4'
_chemical_formula_sum 'C4 H6 N6 O4'
_chemical_formula_weight 202.15
_chemical_name_common 3,4-Dicarboxamidoximyl-furoxane
_chemical_name_systematic 3,4-Dicarboxamidoximyl-furoxane
_space_group_IT_number 14
_symmetry_cell_setting monoclinic
_symmetry_Int_Tables_number 14
_symmetry_space_group_name_Hall '-P 2yn'
_symmetry_space_group_name_H-M 'P 1 21/n 1'
_atom_sites_solution_hydrogens geom
_atom_sites_solution_primary direct
_atom_sites_solution_secondary difmap
_audit_creation_date
;
'Tue Aug 30 01:49:49 2011'
;
_audit_creation_method
;
CrysAlisPro, Oxford Diffraction Ltd.,
Version 1.171.35.11 (release 16-05-2011 CrysAlis171 .NET)
(compiled May 16 2011,17:55:39)
;
_audit_update_record 30.08.2011
_cell_angle_alpha 90.00
_cell_angle_beta 105.99(2)
_cell_angle_gamma 90.00
_cell_formula_units_Z 4
_cell_length_a 6.9708(14)
_cell_length_b 14.408(2)
_cell_length_c 7.8104(13)
_cell_measurement_reflns_used 1346
_cell_measurement_temperature 173(2)
_cell_measurement_theta_max 33.5682
_cell_measurement_theta_min 4.2348
_cell_volume 754.1(2)
_computing_cell_refinement
;
CrysAlisPro, Agilent Technologies,
Version 1.171.35.11 (release 16-05-2011 CrysAlis171 .NET)
(compiled May 16 2011,17:55:39)
;
_computing_data_collection
;
CrysAlisPro, Agilent Technologies,
Version 1.171.35.11 (release 16-05-2011 CrysAlis171 .NET)
(compiled May 16 2011,17:55:39)
;
_computing_data_reduction
;
CrysAlisPro, Agilent Technologies,
Version 1.171.35.11 (release 16-05-2011 CrysAlis171 .NET)
(compiled May 16 2011,17:55:39)
;
_computing_molecular_graphics
;
'ORTEP (M. N. Burnett, C. K. Johnson, ORTEP-III: Oak Ridge Thermal Ellipsoid
;
_computing_publication_material 'PLATON (A. L. Spek, Acta Crystallogr, Sect. A, 1990, 46, C34, 1995 version).'
_computing_structure_refinement 'SHELXL-97 (Sheldrick, 1997)'
_computing_structure_solution SIR-92
_diffrn_ambient_temperature 173
_diffrn_detector_area_resol_mean 15.9809
_diffrn_measured_fraction_theta_full 0.990
_diffrn_measured_fraction_theta_max 0.990
_diffrn_measurement_device 'CCD camera on \k-goniostat'
_diffrn_measurement_device_type 'Xcalibur, Sapphire3'
_diffrn_measurement_method '\w scans'
_diffrn_orient_matrix_UB_11 0.0320607000
_diffrn_orient_matrix_UB_12 -0.0126115000
_diffrn_orient_matrix_UB_13 0.0912031000
_diffrn_orient_matrix_UB_21 0.1006255000
_diffrn_orient_matrix_UB_22 0.0003901000
_diffrn_orient_matrix_UB_23 -0.0035637000
_diffrn_orient_matrix_UB_31 0.0080078000
_diffrn_orient_matrix_UB_32 0.0475486000
_diffrn_orient_matrix_UB_33 0.0244626000
_diffrn_radiation_collimation 0.5
_diffrn_radiation_monochromator graphite
_diffrn_radiation_source 'Enhance (Mo) X-ray Source'
_diffrn_radiation_type 'Mo K\a'
_diffrn_radiation_wavelength 0.71073
_diffrn_reflns_av_R_equivalents 0.0257
_diffrn_reflns_av_sigmaI/netI 0.0300
_diffrn_reflns_limit_h_max 7
_diffrn_reflns_limit_h_min -8
_diffrn_reflns_limit_k_max 18
_diffrn_reflns_limit_k_min -17
_diffrn_reflns_limit_l_max 9
_diffrn_reflns_limit_l_min -9
_diffrn_reflns_number 3900
_diffrn_reflns_theta_full 26.49
_diffrn_reflns_theta_max 26.49
_diffrn_reflns_theta_min 4.48
_diffrn_source_current 40
_diffrn_source_type 'Spellman generator'
_diffrn_source_voltage 50
_exptl_absorpt_coefficient_mu 0.158
_exptl_absorpt_correction_T_max 0.9783
_exptl_absorpt_correction_T_min 0.9646
_exptl_absorpt_correction_type multi-scan
_exptl_absorpt_process_details
;
CrysAlisPro, Agilent Technologies,
Version 1.171.35.11 (release 16-05-2011 CrysAlis171 .NET)
(compiled May 16 2011,17:55:39)
Empirical absorption correction using spherical harmonics,
 implemented in SCALE3 ABSPACK scaling algorithm.
;
_exptl_crystal_colour colorless
_exptl_crystal_density_diffrn 1.781
_exptl_crystal_density_method 'not measured'
_exptl_crystal_description rod
_exptl_crystal_F_000 416
_exptl_crystal_size_max 0.23
_exptl_crystal_size_mid 0.19
_exptl_crystal_size_min 0.14
_refine_diff_density_max 0.337
_refine_diff_density_min -0.224
_refine_diff_density_rms 0.060
_refine_ls_extinction_method none
_refine_ls_goodness_of_fit_ref 1.139
_refine_ls_hydrogen_treatment refall
_refine_ls_matrix_type full
_refine_ls_number_parameters 151
_refine_ls_number_reflns 1547
_refine_ls_number_restraints 0
_refine_ls_restrained_S_all 1.139
_refine_ls_R_factor_all 0.0602
_refine_ls_R_factor_gt 0.0485
_refine_ls_shift/su_max 0.000
_refine_ls_shift/su_mean 0.000
_refine_ls_structure_factor_coef Fsqd
_refine_ls_weighting_details 'calc w=1/[\s^2^(Fo^2^)+(0.1000P)^2^+0.0000P] where P=(Fo^2^+2Fc^2^)/3'
_refine_ls_weighting_scheme calc
_refine_ls_wR_factor_gt 0.1211
_refine_ls_wR_factor_ref 0.1288
_reflns_number_gt 1301
_reflns_number_total 1547
_reflns_threshold_expression >2sigma(I)
_cod_data_source_file c4nj01351d2.cif
_cod_data_source_block gx503
_cod_depositor_comments 'Adding full bibliography for 7054474--7054485.cif.'
_cod_original_sg_symbol_Hall -P2yn
_cod_database_code 7054474

loop_
_symmetry_equiv_pos_as_xyz
'x, y, z'
'-x+1/2, y+1/2, -z+1/2'
'-x, -y, -z'
'x-1/2, -y-1/2, z-1/2'

loop_
_atom_site_label
_atom_site_type_symbol
_atom_site_fract_x
_atom_site_fract_y
_atom_site_fract_z
_atom_site_U_iso_or_equiv
_atom_site_adp_type
_atom_site_occupancy
_atom_site_symmetry_multiplicity
_atom_site_calc_flag
O1 O -0.2454(2) 0.15860(11) 0.0266(2) 0.0269(4) Uani 1 1 d
O2 O -0.1086(3) 0.20202(13) 0.3137(2) 0.0323(4) Uani 1 1 d
O3 O 0.5033(3) 0.13332(13) 0.5221(2) 0.0320(4) Uani 1 1 d
O4 O 0.4019(3) 0.01776(12) -0.2148(2) 0.0251(4) Uani 1 1 d
N1 N -0.0747(3) 0.17012(14) 0.1797(3) 0.0244(4) Uani 1 1 d
N2 N -0.1792(3) 0.12409(14) -0.1099(3) 0.0247(4) Uani 1 1 d
N3 N 0.3071(3) 0.11598(14) 0.4141(2) 0.0263(5) Uani 1 1 d
N4 N 0.4296(3) 0.19740(14) 0.2039(3) 0.0248(5) Uani 1 1 d
N5 N 0.3079(3) 0.05076(13) -0.0871(2) 0.0214(4) Uani 1 1 d
N6 N 0.0393(3) 0.07897(16) -0.3428(3) 0.0293(5) Uani 1 1 d
C1 C 0.0858(3) 0.14331(15) 0.1335(3) 0.0214(5) Uani 1 1 d
C2 C 0.0163(3) 0.11553(15) -0.0474(3) 0.0205(5) Uani 1 1 d
C3 C 0.2879(3) 0.15082(15) 0.2579(3) 0.0218(5) Uani 1 1 d
C4 C 0.1304(3) 0.08033(15) -0.1675(3) 0.0209(5) Uani 1 1 d
H4B H 0.548(4) 0.1923(16) 0.269(3) 0.016(6) Uiso 1 1 d
H6B H 0.113(5) 0.076(2) -0.423(4) 0.041(8) Uiso 1 1 d
H4A H 0.407(5) 0.201(2) 0.096(5) 0.049(9) Uiso 1 1 d
H6A H -0.072(5) 0.104(2) -0.376(4) 0.038(8) Uiso 1 1 d
H3 H 0.516(5) 0.100(2) 0.616(5) 0.045(9) Uiso 1 1 d
H4 H 0.498(5) -0.004(2) -0.154(4) 0.043(9) Uiso 1 1 d

loop_
_atom_site_aniso_label
_atom_site_aniso_U_11
_atom_site_aniso_U_22
_atom_site_aniso_U_33
_atom_site_aniso_U_23
_atom_site_aniso_U_13
_atom_site_aniso_U_12
O1 0.0221(8) 0.0361(10) 0.0244(9) 0.0005(7) 0.0096(7) 0.0029(7)
O2 0.0302(9) 0.0454(11) 0.0246(9) -0.0092(7) 0.0131(7) 0.0028(8)
O3 0.0285(9) 0.0460(11) 0.0197(9) 0.0022(8) 0.0032(7) -0.0012(8)
O4 0.0268(9) 0.0316(9) 0.0196(8) 0.0006(7) 0.0111(7) 0.0093(7)
N1 0.0244(10) 0.0290(10) 0.0218(10) 0.0004(7) 0.0098(8) 0.0005(8)
N2 0.0258(10) 0.0287(10) 0.0230(10) 0.0026(8) 0.0126(8) 0.0015(8)
N3 0.0243(10) 0.0344(11) 0.0203(10) 0.0008(8) 0.0063(8) -0.0004(8)
N4 0.0234(11) 0.0314(11) 0.0208(10) 0.0002(8) 0.0078(9) -0.0024(8)
N5 0.0250(9) 0.0255(10) 0.0164(9) -0.0003(7) 0.0102(7) 0.0037(8)
N6 0.0242(10) 0.0464(13) 0.0175(10) 0.0008(9) 0.0061(8) 0.0053(10)
C1 0.0231(11) 0.0215(11) 0.0227(11) 0.0040(8) 0.0116(9) 0.0019(8)
C2 0.0229(11) 0.0190(10) 0.0219(11) 0.0041(8) 0.0104(9) 0.0006(9)
C3 0.0252(12) 0.0211(11) 0.0221(11) -0.0036(8) 0.0112(9) 0.0010(8)
C4 0.0252(11) 0.0209(10) 0.0183(10) 0.0014(8) 0.0089(9) 0.0009(9)

loop_
_atom_type_symbol
_atom_type_description
_atom_type_scat_dispersion_real
_atom_type_scat_dispersion_imag
_atom_type_scat_source
C C 0.0033 0.0016 'International Tables Vol C Tables 4.2.6.8 and 6.1.1.4'
N N 0.0061 0.0033 'International Tables Vol C Tables 4.2.6.8 and 6.1.1.4'
O O 0.0106 0.0060 'International Tables Vol C Tables 4.2.6.8 and 6.1.1.4'
H H 0.0000 0.0000 'International Tables Vol C Tables 4.2.6.8 and 6.1.1.4'

loop_
_geom_angle_atom_site_label_1
_geom_angle_atom_site_label_2
_geom_angle_atom_site_label_3
_geom_angle
N2 O1 N1 108.00(15)
N3 O3 H3 105(2)
N5 O4 H4 101(2)
O2 N1 C1 136.0(2)
O2 N1 O1 116.20(18)
C1 N1 O1 107.81(17)
C2 N2 O1 106.35(18)
C3 N3 O3 109.00(19)
C3 N4 H4B 116.2(16)
C3 N4 H4A 114(2)
H4B N4 H4A 121(3)
C4 N5 O4 109.49(17)
C4 N6 H6B 120.1(19)
C4 N6 H6A 117(2)
H6B N6 H6A 118(3)
N1 C1 C2 105.71(19)
N1 C1 C3 121.57(19)
C2 C1 C3 132.62(19)
N2 C2 C1 112.13(19)
N2 C2 C4 118.6(2)
C1 C2 C4 129.3(2)
N3 C3 N4 126.3(2)
N3 C3 C1 115.1(2)
N4 C3 C1 118.5(2)
N5 C4 N6 127.6(2)
N5 C4 C2 114.48(19)
N6 C4 C2 117.8(2)

loop_
_geom_bond_atom_site_label_1
_geom_bond_atom_site_label_2
_geom_bond_distance
O1 N2 1.367(2)
O1 N1 1.446(3)
O2 N1 1.224(2)
O3 N3 1.418(3)
O3 H3 0.86(3)
O4 N5 1.418(2)
O4 H4 0.78(3)
N1 C1 1.325(3)
N2 C2 1.320(3)
N3 C3 1.292(3)
N4 C3 1.354(3)
N4 H4B 0.84(3)
N4 H4A 0.81(3)
N5 C4 1.296(3)
N6 C4 1.341(3)
N6 H6B 0.91(3)
N6 H6A 0.83(3)
C1 C2 1.419(3)
C1 C3 1.478(3)
C2 C4 1.477(3)

loop_
_geom_hbond_atom_site_label_D
_geom_hbond_atom_site_label_H
_geom_hbond_atom_site_label_A
_geom_hbond_distance_DH
_geom_hbond_distance_HA
_geom_hbond_distance_DA
_geom_hbond_angle_DHA
_geom_hbond_site_symmetry_A
N4 H4B O2 0.84(3) 2.33(3) 3.095(3) 151(2) 1_655
N6 H6B N3 0.91(3) 2.18(3) 3.054(3) 161(3) 1_554
N4 H4A N5 0.81(3) 2.58(3) 3.047(3) 118(3) .
N4 H4A O2 0.81(3) 2.59(3) 3.319(3) 150(3) 4_665
O3 H3 O4 0.86(3) 2.09(3) 2.880(3) 153(3) 1_556
O3 H3 N2 0.86(3) 2.59(3) 3.110(3) 120(3) 1_656
O4 H4 N5 0.78(3) 2.10(3) 2.828(3) 156(3) 3_655

loop_
_geom_torsion_atom_site_label_1
_geom_torsion_atom_site_label_2
_geom_torsion_atom_site_label_3
_geom_torsion_atom_site_label_4
_geom_torsion
N2 O1 N1 O2 178.96(18)
N2 O1 N1 C1 0.1(2)
N1 O1 N2 C2 -0.4(2)
O2 N1 C1 C2 -178.3(2)
O1 N1 C1 C2 0.2(2)
O2 N1 C1 C3 -1.6(4)
O1 N1 C1 C3 176.86(18)
O1 N2 C2 C1 0.6(2)
O1 N2 C2 C4 -179.29(18)
N1 C1 C2 N2 -0.5(3)
C3 C1 C2 N2 -176.6(2)
N1 C1 C2 C4 179.3(2)
C3 C1 C2 C4 3.2(4)
O3 N3 C3 N4 -0.6(3)
O3 N3 C3 C1 -176.23(17)
N1 C1 C3 N3 50.5(3)
C2 C1 C3 N3 -133.8(2)
N1 C1 C3 N4 -125.4(2)
C2 C1 C3 N4 50.2(3)
O4 N5 C4 N6 2.1(3)
O4 N5 C4 C2 179.27(17)
N2 C2 C4 N5 -162.5(2)
C1 C2 C4 N5 17.7(3)
N2 C2 C4 N6 15.0(3)
C1 C2 C4 N6 -164.8(2)
